data_2007960
loop_
_publ_author_name
'Viktor Vr\'abel '
'Drahom\'ir Oktavec '
'J\'ulius Siv\'y '
'Ivan Ska\<cani '

_publ_section_title Di-<i>n</i>-butylbis(2-phenylquinazoline-4-thiolato-<i>N</i>^3^,<i>S</i>)tin(IV)
_journal_issue 12
_journal_name_full 'Acta Crystallographica Section C'
_journal_page_first 1790
_journal_page_last 1791
_journal_paper_doi 10.1107/S0108270198007574
_journal_volume 54
_journal_year 1998
_chemical_formula_iupac '[Sn (C4 H9)2 (C14 H9 N2 S)2]'
_chemical_formula_moiety 'C36 H36 N4 S2 Sn'
_chemical_formula_sum 'C36 H36 N4 S2 Sn'
_chemical_formula_weight 707.50
_chemical_name_systematic
;
4-(Di-n-butylstanio)-bis(thio-2-phenylquinazolin)
;
_space_group_IT_number 15
_symmetry_cell_setting monoclinic
_symmetry_space_group_name_Hall '-C 2yc'
_symmetry_space_group_name_H-M 'C 1 2/c 1'
_cell_angle_alpha 90.00
_cell_angle_beta 120.88(5)
_cell_angle_gamma 90.00
_cell_formula_units_Z 4
_cell_length_a 22.112(12)
_cell_length_b 11.091(8)
_cell_length_c 15.208(10)
_cell_measurement_reflns_used 15
_cell_measurement_temperature 293(2)
_cell_measurement_theta_max 13.4
_cell_measurement_theta_min 6.1
_cell_volume 3201(4)
_computing_cell_refinement 'P2~1~ Software'
_computing_data_collection 'P2~1~ Software (Syntex, 1973)'
_computing_data_reduction 'XP21 (Pavel\<c\'ik, 1987)'
_computing_molecular_graphics 'ORTEPII (Johnson, 1976)'
_computing_publication_material SHELXL93
_computing_structure_refinement 'SHELXL93 (Sheldrick, 1993)'
_computing_structure_solution 'SHELXS86 (Sheldrick, 1990)'
_diffrn_ambient_temperature 293(2)
_diffrn_measurement_device 'Syntex P2~1~ diffractometer'
_diffrn_measurement_method \q/2\q
_diffrn_radiation_monochromator graphite
_diffrn_radiation_source 'fine-focus sealed tube'
_diffrn_radiation_type MoK\a
_diffrn_radiation_wavelength 0.71069
_diffrn_reflns_av_R_equivalents 0.000
_diffrn_reflns_av_sigmaI/netI 0.154
_diffrn_reflns_limit_h_max 24
_diffrn_reflns_limit_h_min 0
_diffrn_reflns_limit_k_max 13
_diffrn_reflns_limit_k_min 0
_diffrn_reflns_limit_l_max 16
_diffrn_reflns_limit_l_min -17
_diffrn_reflns_number 3090
_diffrn_reflns_theta_max 26.04
_diffrn_reflns_theta_min 2.13
_diffrn_standards_decay_% 0
_diffrn_standards_interval_time 100
_diffrn_standards_number 2
_exptl_absorpt_coefficient_mu 0.961
_exptl_absorpt_correction_type none
_exptl_crystal_colour colourless
_exptl_crystal_density_diffrn 1.468
_exptl_crystal_density_meas 1.45(2)
_exptl_crystal_density_method 'flotation in bromoform-hexane'
_exptl_crystal_description block
_exptl_crystal_F_000 1448
_exptl_crystal_size_max 0.25
_exptl_crystal_size_mid 0.20
_exptl_crystal_size_min 0.15
_refine_diff_density_max 0.331
_refine_diff_density_min -0.363
_refine_ls_extinction_coef 0.00015(3)
_refine_ls_extinction_method 'SHELXL93 (Sheldrick, 1993)'
_refine_ls_goodness_of_fit_all 0.822
_refine_ls_goodness_of_fit_obs 1.043
_refine_ls_hydrogen_treatment H_atoms_fixed
_refine_ls_matrix_type full
_refine_ls_number_parameters 196
_refine_ls_number_reflns 3090
_refine_ls_number_restraints 0
_refine_ls_restrained_S_all 0.822
_refine_ls_restrained_S_obs 1.043
_refine_ls_R_factor_all 0.112
_refine_ls_R_factor_obs 0.043
_refine_ls_shift/esd_max 0.001
_refine_ls_shift/esd_mean 0.000
_refine_ls_structure_factor_coef Fsqd
_refine_ls_weighting_details 'w = 1/[\s^2^(Fo^2^)+(0.0192P)^2^] where P=(Fo^2^+2Fc^2^)/3'
_refine_ls_weighting_scheme calc
_refine_ls_wR_factor_all 0.070
_refine_ls_wR_factor_obs 0.063
_reflns_number_observed 1654
_reflns_number_total 3090
_reflns_observed_criterion I>2\s(I)
_cod_data_source_file ka1265.cif
_cod_data_source_block global
_cod_depositor_comments
;
The following automatic conversions were performed:

'_refine_ls_weighting_scheme' value 'calc w =
1/[\s^2^(Fo^2^)+(0.0192P)^2^] where P=(Fo^2^+2Fc^2^)/3' was changed
to 'calc'. New tag '_refine_ls_weighting_details' was created. The
value of the new tag was set to 'w = 1/[\s^2^(Fo^2^)+(0.0192P)^2^]
where P=(Fo^2^+2Fc^2^)/3'.

Automatic conversion script
Id: cif_fix_values 3143 2015-03-26 13:38:13Z robertas 
;
_cod_original_sg_symbol_H-M 'C 2/c'
_cod_database_code 2007960

loop_
_symmetry_equiv_pos_as_xyz
'x, y, z'
'-x, y, -z+1/2'
'x+1/2, y+1/2, z'
'-x+1/2, y+1/2, -z+1/2'
'-x, -y, -z'
'x, -y, z-1/2'
'-x+1/2, -y+1/2, -z'
'x+1/2, -y+1/2, z-1/2'

loop_
_atom_site_aniso_label
_atom_site_aniso_U_11
_atom_site_aniso_U_22
_atom_site_aniso_U_33
_atom_site_aniso_U_12
_atom_site_aniso_U_13
_atom_site_aniso_U_23
Sn1 0.0348(2) 0.0361(3) 0.0390(3) 0.000 0.0161(2) 0.000
S1 0.0624(8) 0.0395(8) 0.0375(8) 0.0080(6) 0.0174(6) 0.0008(5)
N1 0.042(2) 0.046(3) 0.035(2) -0.001(2) 0.015(2) -0.001(2)
N3 0.039(2) 0.037(2) 0.037(2) 0.003(2) 0.020(2) 0.002(2)
C2 0.037(3) 0.044(3) 0.030(3) 0.003(2) 0.021(2) 0.005(2)
C4 0.037(3) 0.045(3) 0.029(3) 0.004(2) 0.017(2) 0.006(2)
C5 0.051(3) 0.047(3) 0.048(3) 0.002(2) 0.024(3) -0.001(3)
C6 0.064(3) 0.056(4) 0.052(3) -0.001(3) 0.022(3) -0.010(3)
C7 0.065(4) 0.073(4) 0.039(3) -0.001(3) 0.018(3) -0.015(3)
C8 0.066(3) 0.070(4) 0.031(3) 0.001(3) 0.017(3) 0.003(3)
C9 0.043(3) 0.048(3) 0.041(3) -0.002(3) 0.023(2) -0.006(3)
C10 0.037(2) 0.042(3) 0.038(3) -0.001(3) 0.020(2) 0.001(3)
C11 0.040(3) 0.035(3) 0.040(3) 0.006(2) 0.024(2) 0.003(2)
C12 0.063(3) 0.046(3) 0.045(3) 0.008(3) 0.017(3) 0.000(3)
C13 0.067(4) 0.052(4) 0.062(4) 0.019(3) 0.023(3) 0.004(3)
C14 0.081(4) 0.034(3) 0.082(4) 0.003(4) 0.049(3) -0.007(4)
C15 0.058(3) 0.056(4) 0.060(3) -0.011(3) 0.036(3) 0.002(3)
C16 0.052(3) 0.032(3) 0.055(3) 0.002(2) 0.035(3) 0.005(2)
C17 0.042(3) 0.045(3) 0.042(3) -0.005(2) 0.022(2) -0.006(2)
C18 0.035(2) 0.053(3) 0.060(3) -0.003(3) 0.021(2) 0.002(3)
C19 0.032(3) 0.088(4) 0.064(4) -0.002(3) 0.019(3) -0.005(3)
C20 0.057(3) 0.097(5) 0.068(4) 0.018(3) 0.015(3) 0.002(4)

loop_
_atom_site_label
_atom_site_fract_x
_atom_site_fract_y
_atom_site_fract_z
_atom_site_U_iso_or_equiv
_atom_site_thermal_displace_type
_atom_site_calc_flag
_atom_site_refinement_flags
_atom_site_occupancy
_atom_site_disorder_group
_atom_site_type_symbol
Sn1 0 0.19290(4) 0.2500 0.0379(2) Uani d S 1 . Sn
S1 0.02510(6) 0.35379(10) 0.37648(9) 0.0503(4) Uani d . 1 . S
N1 0.1302(2) 0.0864(3) 0.6273(3) 0.0433(10) Uani d . 1 . N
N3 0.0608(2) 0.1389(3) 0.4528(3) 0.0373(9) Uani d . 1 . N
C2 0.0952(2) 0.0599(4) 0.5318(3) 0.0351(10) Uani d . 1 . C
C4 0.0625(2) 0.2533(4) 0.4764(3) 0.0368(11) Uani d . 1 . C
C5 0.0979(2) 0.4098(4) 0.6118(4) 0.0491(13) Uani d . 1 . C
H5 0.0758 0.4702 0.5631 0.059 Uiso calc . 1 . H
C6 0.1299(3) 0.4378(4) 0.7102(4) 0.0612(14) Uani d . 1 . C
H6 0.1296 0.5171 0.7298 0.073 Uiso calc . 1 . H
C7 0.1637(3) 0.3498(5) 0.7841(4) 0.063(2) Uani d . 1 . C
H7 0.1859 0.3702 0.8531 0.076 Uiso calc . 1 . H
C8 0.1647(3) 0.2344(5) 0.7566(3) 0.0591(15) Uani d . 1 . C
H8 0.1878 0.1756 0.8065 0.071 Uiso calc . 1 . H
C9 0.1310(2) 0.2040(5) 0.6538(3) 0.0434(11) Uani d . 1 . C
C10 0.0966(2) 0.2914(4) 0.5793(3) 0.0386(11) Uani d . 1 . C
C11 0.0922(2) -0.0676(4) 0.5035(3) 0.0369(11) Uani d . 1 . C
C12 0.1420(3) -0.1455(5) 0.5716(4) 0.0564(14) Uani d . 1 . C
H12 0.1778 -0.1177 0.6349 0.068 Uiso calc . 1 . H
C13 0.1392(3) -0.2636(5) 0.5468(4) 0.065(2) Uani d . 1 . C
H13 0.1734 -0.3163 0.5933 0.078 Uiso calc . 1 . H
C14 0.0872(3) -0.3062(5) 0.4550(4) 0.0623(13) Uani d . 1 . C
H14 0.0861 -0.3870 0.4379 0.075 Uiso calc . 1 . H
C15 0.0371(2) -0.2290(4) 0.3890(4) 0.0549(14) Uani d . 1 . C
H15 0.0002 -0.2577 0.3270 0.066 Uiso calc . 1 . H
C16 0.0400(2) -0.1103(4) 0.4122(4) 0.0432(12) Uani d . 1 . C
H16 0.0060 -0.0578 0.3651 0.052 Uiso calc . 1 . H
C17 0.0953(2) 0.1143(4) 0.2789(3) 0.0432(11) Uani d . 1 . C
H17A 0.1029 0.0400 0.3169 0.052 Uiso calc . 1 . H
H17B 0.0913 0.0939 0.2141 0.052 Uiso calc . 1 . H
C18 0.1584(2) 0.1954(4) 0.3386(3) 0.0511(11) Uani d . 1 . C
H18A 0.1550 0.2623 0.2952 0.061 Uiso calc . 1 . H
H18B 0.1571 0.2284 0.3967 0.061 Uiso calc . 1 . H
C19 0.2279(2) 0.1326(5) 0.3769(4) 0.0639(14) Uani d . 1 . C
H19A 0.2261 0.0879 0.3207 0.077 Uiso calc . 1 . H
H19B 0.2646 0.1931 0.3986 0.077 Uiso calc . 1 . H
C20 0.2472(3) 0.0486(5) 0.4633(4) 0.082(2) Uani d . 1 . C
H20A 0.2919 0.0120 0.4839 0.123 Uiso calc . 1 . H
H20B 0.2118 -0.0128 0.4421 0.123 Uiso calc . 1 . H
H20C 0.2504 0.0924 0.5200 0.123 Uiso calc . 1 . H

loop_
_atom_type_symbol
_atom_type_description
_atom_type_scat_dispersion_real
_atom_type_scat_dispersion_imag
_atom_type_scat_source
Sn Sn -0.6537 1.4246 'International Tables Vol C Tables 4.2.6.8 and 6.1.1.4'
S S 0.1246 0.1234 'International Tables Vol C Tables 4.2.6.8 and 6.1.1.4'
N N 0.0061 0.0033 'International Tables Vol C Tables 4.2.6.8 and 6.1.1.4'
C C 0.0033 0.0016 'International Tables Vol C Tables 4.2.6.8 and 6.1.1.4'
H H 0.0000 0.0000 'International Tables Vol C Tables 4.2.6.8 and 6.1.1.4'

loop_
_geom_angle_atom_site_label_1
_geom_angle_atom_site_label_2
_geom_angle_atom_site_label_3
_geom_angle_site_symmetry_1
_geom_angle_site_symmetry_3
_geom_angle
_geom_angle_publ_flag
C17 Sn1 C17 2 . 131.1(2) yes
C17 Sn1 S1 2 . 105.22(12) yes
C17 Sn1 S1 . . 109.61(12) yes
C17 Sn1 S1 2 2 109.61(12) ?
C17 Sn1 S1 . 2 105.22(12) ?
S1 Sn1 S1 . 2 87.44(8) yes
C4 S1 Sn1 . . 91.9(2) yes
C2 N1 C9 . . 117.6(4) ?
C4 N3 C2 . . 117.1(4) ?
N1 C2 N3 . . 126.3(4) yes
N1 C2 C11 . . 117.6(4) yes
N3 C2 C11 . . 116.1(4) ?
N3 C4 C10 . . 121.2(4) ?
N3 C4 S1 . . 116.9(4) ?
C10 C4 S1 . . 121.9(4) ?
C6 C5 C10 . . 121.5(4) ?
C6 C5 H5 . . 119.2(5) ?
C10 C5 H5 . . 119.2(5) ?
C5 C6 C7 . . 120.4(5) ?
C5 C6 H6 . . 119.8(5) ?
C7 C6 H6 . . 119.8(5) ?
C8 C7 C6 . . 120.4(5) ?
C8 C7 H7 . . 119.8(6) ?
C6 C7 H7 . . 119.8(6) ?
C7 C8 C9 . . 119.7(5) ?
C7 C8 H8 . . 120.1(5) ?
C9 C8 H8 . . 120.1(5) ?
N1 C9 C10 . . 120.7(4) ?
N1 C9 C8 . . 119.0(5) ?
C10 C9 C8 . . 120.3(5) ?
C9 C10 C5 . . 117.7(4) ?
C9 C10 C4 . . 117.0(4) ?
C5 C10 C4 . . 125.2(4) ?
C16 C11 C12 . . 119.2(4) ?
C16 C11 C2 . . 121.5(4) ?
C12 C11 C2 . . 119.3(4) ?
C13 C12 C11 . . 119.7(5) ?
C13 C12 H12 . . 120.1(5) ?
C11 C12 H12 . . 120.1(5) ?
C12 C13 C14 . . 121.1(5) ?
C12 C13 H13 . . 119.5(6) ?
C14 C13 H13 . . 119.5(5) ?
C15 C14 C13 . . 118.8(5) ?
C15 C14 H14 . . 120.6(5) ?
C13 C14 H14 . . 120.6(5) ?
C14 C15 C16 . . 120.7(5) ?
C14 C15 H15 . . 119.7(5) ?
C16 C15 H15 . . 119.7(5) ?
C11 C16 C15 . . 120.5(5) ?
C11 C16 H16 . . 119.8(4) ?
C15 C16 H16 . . 119.8(5) ?
C18 C17 Sn1 . . 113.3(3) yes
C18 C17 H17A . . 108.9(4) ?
Sn1 C17 H17A . . 108.9(3) ?
C18 C17 H17B . . 108.9(4) ?
Sn1 C17 H17B . . 108.9(3) ?
H17A C17 H17B . . 107.7(4) ?
C19 C18 C17 . . 113.7(4) yes
C19 C18 H18A . . 108.8(4) ?
C17 C18 H18A . . 108.8(3) ?
C19 C18 H18B . . 108.8(4) ?
C17 C18 H18B . . 108.8(3) ?
H18A C18 H18B . . 107.7(5) ?
C20 C19 C18 . . 113.9(4) yes
C20 C19 H19A . . 108.8(5) ?
C18 C19 H19A . . 108.8(4) ?
C20 C19 H19B . . 108.8(4) ?
C18 C19 H19B . . 108.8(5) ?
H19A C19 H19B . . 107.7(5) ?
C19 C20 H20A . . 109.5(5) ?
C19 C20 H20B . . 109.5(4) ?
H20A C20 H20B . . 109.5(6) ?
C19 C20 H20C . . 109.5(5) ?
H20A C20 H20C . . 109.5(5) ?
H20B C20 H20C . . 109.5(5) ?

loop_
_geom_bond_atom_site_label_1
_geom_bond_atom_site_label_2
_geom_bond_site_symmetry_2
_geom_bond_distance
_geom_bond_publ_flag
Sn1 C17 2 2.107(4) ?
Sn1 C17 . 2.107(4) yes
Sn1 S1 . 2.469(2) yes
Sn1 S1 2 2.469(2) ?
S1 C4 . 1.716(4) yes
N1 C2 . 1.281(5) yes
N1 C9 . 1.363(5) yes
N3 C4 . 1.313(5) yes
N3 C2 . 1.360(5) yes
C2 C11 . 1.470(6) yes
C4 C10 . 1.409(5) yes
C5 C6 . 1.323(6) ?
C5 C10 . 1.398(6) ?
C5 H5 . 0.930(5) ?
C6 C7 . 1.383(6) ?
C6 H6 . 0.930(5) ?
C7 C8 . 1.350(6) ?
C7 H7 . 0.930(5) ?
C8 C9 . 1.385(5) ?
C8 H8 . 0.930(5) ?
C9 C10 . 1.384(6) ?
C11 C16 . 1.356(6) ?
C11 C12 . 1.365(6) ?
C12 C13 . 1.355(6) ?
C12 H12 . 0.930(5) ?
C13 C14 . 1.359(6) ?
C13 H13 . 0.930(5) ?
C14 C15 . 1.351(6) ?
C14 H14 . 0.930(5) ?
C15 C16 . 1.356(6) ?
C15 H15 . 0.930(5) ?
C16 H16 . 0.930(4) ?
C17 C18 . 1.510(5) yes
C17 H17A . 0.970(4) ?
C17 H17B . 0.970(4) ?
C18 C19 . 1.507(6) yes
C18 H18A . 0.970(5) ?
C18 H18B . 0.970(4) ?
C19 C20 . 1.484(6) yes
C19 H19A . 0.970(5) ?
C19 H19B . 0.970(5) ?
C20 H20A . 0.960(5) ?
C20 H20B . 0.960(6) ?
C20 H20C . 0.960(5) ?

loop_
_geom_torsion_atom_site_label_1
_geom_torsion_atom_site_label_2
_geom_torsion_atom_site_label_3
_geom_torsion_atom_site_label_4
_geom_torsion_site_symmetry_1
_geom_torsion
C17 Sn1 S1 C4 2 83.0(2)
C17 Sn1 S1 C4 . -62.1(2)
S1 Sn1 S1 C4 2 -167.32(15)
C9 N1 C2 N3 . 3.2(6)
C9 N1 C2 C11 . -177.8(4)
C4 N3 C2 N1 . -1.3(6)
C4 N3 C2 C11 . 179.7(4)
C2 N3 C4 C10 . -2.1(6)
C2 N3 C4 S1 . 175.0(3)
Sn1 S1 C4 N3 . -3.8(3)
Sn1 S1 C4 C10 . 173.3(3)
C10 C5 C6 C7 . 0.6(7)
C5 C6 C7 C8 . 0.2(8)
C6 C7 C8 C9 . -0.6(8)
C2 N1 C9 C10 . -1.8(6)
C2 N1 C9 C8 . 176.0(4)
C7 C8 C9 N1 . -177.6(5)
C7 C8 C9 C10 . 0.2(7)
N1 C9 C10 C5 . 178.3(4)
C8 C9 C10 C5 . 0.6(6)
N1 C9 C10 C4 . -1.2(6)
C8 C9 C10 C4 . -178.9(4)
C6 C5 C10 C9 . -1.0(6)
C6 C5 C10 C4 . 178.5(4)
N3 C4 C10 C9 . 3.2(6)
S1 C4 C10 C9 . -173.7(3)
N3 C4 C10 C5 . -176.3(4)
S1 C4 C10 C5 . 6.7(6)
N1 C2 C11 C16 . 158.0(4)
N3 C2 C11 C16 . -22.9(6)
N1 C2 C11 C12 . -20.3(6)
N3 C2 C11 C12 . 158.8(4)
C16 C11 C12 C13 . 0.8(7)
C2 C11 C12 C13 . 179.1(4)
C11 C12 C13 C14 . -0.3(8)
C12 C13 C14 C15 . -1.3(8)
C13 C14 C15 C16 . 2.4(7)
C12 C11 C16 C15 . 0.4(7)
C2 C11 C16 C15 . -177.9(4)
C14 C15 C16 C11 . -2.0(7)
C17 Sn1 C17 C18 2 -155.2(3)
S1 Sn1 C17 C18 . -22.3(3)
S1 Sn1 C17 C18 2 70.4(3)
Sn1 C17 C18 C19 . 169.1(3)
C17 C18 C19 C20 . -72.8(5)
